data_7718207
loop_
_publ_author_name
'Ma&#x10f;ar, Milan'
'Faltejsek, Jan'
'Bu&#x161;kov&#xe1;, Hana'
'Kol&#xe1;&#x10d;n&#xe1;, Lucie'
'Jaro&#x161;, Adam'
'Kotek, Jan'
'Straka, Michal'
'Kub&#xed;&#x10d;ek, Vojt&#x11b;ch'
'Ludv&#xed;k, Ji&#x159;&#xed;'

_publ_section_title
;
 Unusual variability of isomers in copper(II) complexes with
 1,8-bis(2-hydroxybenzyl)-cyclam.
;
_journal_issue 8
_journal_name_full 'Dalton transactions (Cambridge, England : 2003)'
_journal_page_first 3127
_journal_page_last 3140
_journal_paper_doi 10.1039/d4dt03166k
_journal_volume 54
_journal_year 2025
_chemical_formula_moiety 'C24 H36 Cu N4 O2, 2(Cl)'
_chemical_formula_sum 'C24 H36 Cl2 Cu N4 O2'
_chemical_formula_weight 547.01
_space_group_crystal_system monoclinic
_space_group_IT_number 14
_space_group_name_Hall '-P 2ybc'
_space_group_name_H-M_alt 'P 1 21/c 1'
_atom_sites_solution_hydrogens mixed
_atom_sites_solution_primary direct
_atom_sites_solution_secondary difmap
_audit_creation_method SHELXL-2014/7
_audit_update_record
;
2024-10-18 deposited with the CCDC.	2025-01-02 downloaded from the CCDC.
;
_cell_angle_alpha 90
_cell_angle_beta 97.5890(10)
_cell_angle_gamma 90
_cell_formula_units_Z 2
_cell_length_a 9.4953(3)
_cell_length_b 8.1407(3)
_cell_length_c 16.1750(6)
_cell_measurement_reflns_used 8843
_cell_measurement_temperature 150(2)
_cell_measurement_theta_max 72.1675
_cell_measurement_theta_min 5.5184
_cell_volume 1239.35(8)
_computing_cell_refinement 'SAINT V8.38A (Bruker AXS Inc., 2017)'
_computing_data_collection 'Bruker Instrument Service vV6.2.10'
_computing_data_reduction 'SAINT V8.38A (Bruker AXS Inc., 2017)'
_computing_molecular_graphics 'shelXle (C.B. Huebschle, rev 924)'
_computing_structure_refinement 'SHELXL-2014/7 (Sheldrick, 2014)'
_computing_structure_solution 'SHELXT 2014/5 (Sheldrick, 2014)'
_diffrn_ambient_temperature 150(2)
_diffrn_detector_area_resol_mean 10.4167
_diffrn_measured_fraction_theta_full 1.000
_diffrn_measured_fraction_theta_max 0.998
_diffrn_measurement_device_type 'Bruker D8 VENTURE'
_diffrn_measurement_method '\f and \w scans'
_diffrn_radiation_type CuK\a
_diffrn_radiation_wavelength 1.54178
_diffrn_reflns_av_R_equivalents 0.0370
_diffrn_reflns_av_unetI/netI 0.0313
_diffrn_reflns_Laue_measured_fraction_full 1.000
_diffrn_reflns_Laue_measured_fraction_max 0.998
_diffrn_reflns_limit_h_max 9
_diffrn_reflns_limit_h_min -11
_diffrn_reflns_limit_k_max 10
_diffrn_reflns_limit_k_min -10
_diffrn_reflns_limit_l_max 18
_diffrn_reflns_limit_l_min -19
_diffrn_reflns_number 12144
_diffrn_reflns_point_group_measured_fraction_full 1.000
_diffrn_reflns_point_group_measured_fraction_max 0.998
_diffrn_reflns_theta_full 67.679
_diffrn_reflns_theta_max 72.161
_diffrn_reflns_theta_min 5.518
_diffrn_source 'microfocus sealed tube'
_exptl_absorpt_coefficient_mu 3.458
_exptl_absorpt_correction_T_max 0.88
_exptl_absorpt_correction_T_min 0.63
_exptl_absorpt_correction_type multi-scan
_exptl_absorpt_process_details
;
Sevvana, M., Ruf, M., Us\'on, I., Sheldrick, G. M., and Herbst-Irmer, R. (2019)
"Non-merohedral twinning: from minerals to proteins"
Acta. Cryst. D75, 1040-1050.
doi:10.1107/S2059798319010179
;
_exptl_crystal_colour 'light violet'
_exptl_crystal_density_diffrn 1.466
_exptl_crystal_description bar
_exptl_crystal_F_000 574
_exptl_crystal_size_max 0.564
_exptl_crystal_size_mid 0.067
_exptl_crystal_size_min 0.038
_refine_diff_density_max 0.395
_refine_diff_density_min -0.494
_refine_diff_density_rms 0.058
_refine_ls_extinction_method none
_refine_ls_goodness_of_fit_ref 1.040
_refine_ls_hydrogen_treatment mixed
_refine_ls_matrix_type full
_refine_ls_number_parameters 159
_refine_ls_number_reflns 2441
_refine_ls_number_restraints 0
_refine_ls_restrained_S_all 1.040
_refine_ls_R_factor_all 0.0345
_refine_ls_R_factor_gt 0.0300
_refine_ls_shift/su_max 0.001
_refine_ls_shift/su_mean 0.000
_refine_ls_structure_factor_coef Fsqd
_refine_ls_weighting_details 'w=1/[\s^2^(Fo^2^)+(0.0387P)^2^+0.7537P] where P=(Fo^2^+2Fc^2^)/3'
_refine_ls_weighting_scheme calc
_refine_ls_wR_factor_gt 0.0765
_refine_ls_wR_factor_ref 0.0794
_reflns_Friedel_coverage 0.000
_reflns_number_gt 2186
_reflns_number_total 2441
_reflns_threshold_expression 'I > 2\s(I)'
_cod_data_source_file d4dt03166k2.cif
_cod_data_source_block cubnoh
_cod_depositor_comments
;
The following automatic conversions were performed:

data item '_exptl_absorpt_correction_type' value 'Multi-Scan' was
changed to 'multi-scan' in accordance with the
/home/data/users/saulius/crontab/automatic-downloads/current/RSC/lib/dictionaries/cif_core.dic
dictionary named 'cif_core.dic' version 2.4.2 last updated on
2011-04-26.

Automatic conversion script
Id: cif_fix_values 8170 2020-07-09 18:12:32Z antanas 
;
_cod_original_sg_symbol_H-M 'P 21/c'
_cod_database_code 7718207
_shelx_shelxl_version_number 2014/7
_shelx_space_group_comment
;
The symmetry employed for this shelxl refinement is uniquely defined
by the following loop, which should always be used as a source of
symmetry information in preference to the above space-group names.
They are only intended as comments.
;
_shelx_estimated_absorpt_t_min 0.246
_shelx_estimated_absorpt_t_max 0.880

loop_
_space_group_symop_operation_xyz
'x, y, z'
'-x, y+1/2, -z+1/2'
'-x, -y, -z'
'x, -y-1/2, z-1/2'

loop_
_atom_site_label
_atom_site_type_symbol
_atom_site_fract_x
_atom_site_fract_y
_atom_site_fract_z
_atom_site_U_iso_or_equiv
_atom_site_adp_type
_atom_site_occupancy
_atom_site_site_symmetry_order
_atom_site_calc_flag
_atom_site_refinement_flags_posn
_atom_site_refinement_flags_adp
_atom_site_refinement_flags_occupancy
_atom_site_disorder_assembly
_atom_site_disorder_group
Cu1 Cu 0.5000 0.5000 0.5000 0.01392(12) Uani 1 2 d S . P . .
N1 N 0.52457(15) 0.53090(17) 0.62708(9) 0.0153(3) Uani 1 1 d . . . . .
C2 C 0.62626(19) 0.6708(2) 0.64388(11) 0.0203(4) Uani 1 1 d . . . . .
H21 H 0.6691 0.6680 0.7031 0.024 Uiso 1 1 calc R U . . .
H22 H 0.5741 0.7758 0.6340 0.024 Uiso 1 1 calc R U . . .
C3 C 0.74338(18) 0.6627(2) 0.58838(11) 0.0200(4) Uani 1 1 d . . . . .
H31 H 0.7956 0.7683 0.5911 0.024 Uiso 1 1 calc R U . . .
H32 H 0.8115 0.5747 0.6082 0.024 Uiso 1 1 calc R U . . .
N4 N 0.68093(14) 0.62905(18) 0.50093(9) 0.0163(3) Uani 1 1 d . . . . .
H41 H 0.651(2) 0.723(3) 0.4775(14) 0.026(6) Uiso 1 1 d . . . . .
C5 C 0.78934(18) 0.5591(2) 0.45262(11) 0.0207(4) Uani 1 1 d . . . . .
H51 H 0.8197 0.4505 0.4760 0.025 Uiso 1 1 calc R U . . .
H52 H 0.8736 0.6319 0.4585 0.025 Uiso 1 1 calc R U . . .
C6 C 0.73385(19) 0.5399(2) 0.36092(11) 0.0205(4) Uani 1 1 d . . . . .
H61 H 0.8131 0.5033 0.3313 0.025 Uiso 1 1 calc R U . . .
H62 H 0.7027 0.6489 0.3383 0.025 Uiso 1 1 calc R U . . .
C7 C 0.61119(19) 0.4197(2) 0.34161(11) 0.0198(4) Uani 1 1 d . . . . .
H71 H 0.5920 0.4052 0.2804 0.024 Uiso 1 1 calc R U . . .
H72 H 0.6411 0.3118 0.3661 0.024 Uiso 1 1 calc R U . . .
C8 C 0.57616(18) 0.3786(2) 0.67497(10) 0.0180(3) Uani 1 1 d . . . . .
H81 H 0.5793 0.4027 0.7352 0.022 Uiso 1 1 calc R U . . .
H82 H 0.5044 0.2912 0.6611 0.022 Uiso 1 1 calc R U . . .
C9 C 0.71848(18) 0.3104(2) 0.66134(11) 0.0184(3) Uani 1 1 d . . . . .
C10 C 0.73498(18) 0.2263(2) 0.58818(11) 0.0186(4) Uani 1 1 d . . . . .
O10 O 0.62229(13) 0.22596(16) 0.52665(8) 0.0206(3) Uani 1 1 d . . . . .
H101 H 0.627(2) 0.162(3) 0.4941(15) 0.029(6) Uiso 1 1 d . . . . .
C11 C 0.86373(19) 0.1505(2) 0.57876(12) 0.0251(4) Uani 1 1 d . . . . .
H111 H 0.8743 0.0933 0.5288 0.030 Uiso 1 1 calc R U . . .
C12 C 0.9765(2) 0.1590(3) 0.64291(14) 0.0314(5) Uani 1 1 d . . . . .
H121 H 1.0641 0.1070 0.6368 0.038 Uiso 1 1 calc R U . . .
C13 C 0.9616(2) 0.2430(3) 0.71558(13) 0.0317(5) Uani 1 1 d . . . . .
H131 H 1.0391 0.2495 0.7591 0.038 Uiso 1 1 calc R U . . .
C14 C 0.83318(19) 0.3178(2) 0.72474(11) 0.0242(4) Uani 1 1 d . . . . .
H141 H 0.8233 0.3748 0.7749 0.029 Uiso 1 1 calc R U . . .
Cl1 Cl 0.66093(5) -0.02552(5) 0.39663(3) 0.02574(13) Uani 1 1 d . . . . .

loop_
_atom_site_aniso_label
_atom_site_aniso_U_11
_atom_site_aniso_U_22
_atom_site_aniso_U_33
_atom_site_aniso_U_23
_atom_site_aniso_U_13
_atom_site_aniso_U_12
Cu1 0.01519(19) 0.01560(19) 0.01080(19) -0.00027(12) 0.00110(12) -0.00089(12)
N1 0.0197(7) 0.0123(7) 0.0140(7) -0.0002(5) 0.0029(5) 0.0002(5)
C2 0.0280(9) 0.0157(8) 0.0165(8) -0.0030(7) 0.0003(7) -0.0037(7)
C3 0.0227(8) 0.0176(8) 0.0183(9) 0.0012(7) -0.0021(7) -0.0053(7)
N4 0.0179(7) 0.0152(7) 0.0153(7) 0.0016(6) 0.0007(5) 0.0004(6)
C5 0.0170(8) 0.0214(9) 0.0245(9) 0.0036(7) 0.0059(7) 0.0018(7)
C6 0.0216(9) 0.0203(9) 0.0215(9) 0.0018(7) 0.0097(7) 0.0034(7)
C7 0.0261(9) 0.0175(8) 0.0169(8) -0.0017(7) 0.0071(7) 0.0041(7)
C8 0.0240(9) 0.0166(8) 0.0134(8) 0.0025(6) 0.0024(6) 0.0000(7)
C9 0.0207(8) 0.0150(8) 0.0192(8) 0.0051(7) 0.0013(6) -0.0012(6)
C10 0.0204(8) 0.0155(8) 0.0199(9) 0.0047(7) 0.0023(6) 0.0003(6)
O10 0.0229(6) 0.0202(7) 0.0181(6) -0.0042(5) 0.0009(5) 0.0045(5)
C11 0.0254(9) 0.0217(9) 0.0292(10) 0.0055(8) 0.0074(7) 0.0033(7)
C12 0.0198(9) 0.0331(11) 0.0415(12) 0.0147(9) 0.0048(8) 0.0055(8)
C13 0.0199(9) 0.0392(12) 0.0335(11) 0.0140(9) -0.0055(8) -0.0020(8)
C14 0.0251(9) 0.0261(10) 0.0198(9) 0.0061(7) -0.0029(7) -0.0048(7)
Cl1 0.0366(3) 0.0177(2) 0.0239(2) -0.00002(16) 0.00736(18) 0.00324(16)

loop_
_atom_type_symbol
_atom_type_description
_atom_type_scat_dispersion_real
_atom_type_scat_dispersion_imag
_atom_type_scat_source
C C 0.0181 0.0091 'International Tables Vol C Tables 4.2.6.8 and 6.1.1.4'
H H 0.0000 0.0000 'International Tables Vol C Tables 4.2.6.8 and 6.1.1.4'
Cl Cl 0.3639 0.7018 'International Tables Vol C Tables 4.2.6.8 and 6.1.1.4'
Cu Cu -1.9646 0.5888 'International Tables Vol C Tables 4.2.6.8 and 6.1.1.4'
N N 0.0311 0.0180 'International Tables Vol C Tables 4.2.6.8 and 6.1.1.4'
O O 0.0492 0.0322 'International Tables Vol C Tables 4.2.6.8 and 6.1.1.4'

loop_
_geom_angle_atom_site_label_1
_geom_angle_atom_site_label_2
_geom_angle_atom_site_label_3
_geom_angle
_geom_angle_site_symmetry_1
_geom_angle_site_symmetry_3
_geom_angle_publ_flag
N4 Cu1 N4 180.0 3_666 . ?
N4 Cu1 N1 86.82(6) 3_666 3_666 ?
N4 Cu1 N1 93.18(6) . 3_666 ?
N4 Cu1 N1 93.18(6) 3_666 . ?
N4 Cu1 N1 86.82(6) . . ?
N1 Cu1 N1 180.00(8) 3_666 . ?
C2 N1 C7 107.31(13) . 3_666 ?
C2 N1 C8 112.00(13) . . ?
C7 N1 C8 106.38(13) 3_666 . ?
C2 N1 Cu1 105.10(10) . . ?
C7 N1 Cu1 112.43(10) 3_666 . ?
C8 N1 Cu1 113.54(10) . . ?
N1 C2 C3 111.41(13) . . ?
N1 C2 H21 109.3 . . ?
C3 C2 H21 109.3 . . ?
N1 C2 H22 109.3 . . ?
C3 C2 H22 109.3 . . ?
H21 C2 H22 108.0 . . ?
N4 C3 C2 109.83(13) . . ?
N4 C3 H31 109.7 . . ?
C2 C3 H31 109.7 . . ?
N4 C3 H32 109.7 . . ?
C2 C3 H32 109.7 . . ?
H31 C3 H32 108.2 . . ?
C3 N4 C5 110.76(13) . . ?
C3 N4 Cu1 109.67(10) . . ?
C5 N4 Cu1 116.51(11) . . ?
C3 N4 H41 108.3(15) . . ?
C5 N4 H41 108.1(14) . . ?
Cu1 N4 H41 102.9(14) . . ?
N4 C5 C6 112.27(14) . . ?
N4 C5 H51 109.1 . . ?
C6 C5 H51 109.1 . . ?
N4 C5 H52 109.1 . . ?
C6 C5 H52 109.1 . . ?
H51 C5 H52 107.9 . . ?
C5 C6 C7 115.16(14) . . ?
C5 C6 H61 108.5 . . ?
C7 C6 H61 108.5 . . ?
C5 C6 H62 108.5 . . ?
C7 C6 H62 108.5 . . ?
H61 C6 H62 107.5 . . ?
N1 C7 C6 115.25(14) 3_666 . ?
N1 C7 H71 108.5 3_666 . ?
C6 C7 H71 108.5 . . ?
N1 C7 H72 108.5 3_666 . ?
C6 C7 H72 108.5 . . ?
H71 C7 H72 107.5 . . ?
C9 C8 N1 117.70(14) . . ?
C9 C8 H81 107.9 . . ?
N1 C8 H81 107.9 . . ?
C9 C8 H82 107.9 . . ?
N1 C8 H82 107.9 . . ?
H81 C8 H82 107.2 . . ?
C10 C9 C14 118.74(16) . . ?
C10 C9 C8 120.64(15) . . ?
C14 C9 C8 120.38(16) . . ?
O10 C10 C9 117.14(15) . . ?
O10 C10 C11 122.30(16) . . ?
C9 C10 C11 120.54(16) . . ?
C10 O10 H101 113.6(18) . . ?
C12 C11 C10 119.72(18) . . ?
C12 C11 H111 120.1 . . ?
C10 C11 H111 120.1 . . ?
C13 C12 C11 120.25(18) . . ?
C13 C12 H121 119.9 . . ?
C11 C12 H121 119.9 . . ?
C12 C13 C14 119.81(18) . . ?
C12 C13 H131 120.1 . . ?
C14 C13 H131 120.1 . . ?
C13 C14 C9 120.94(18) . . ?
C13 C14 H141 119.5 . . ?
C9 C14 H141 119.5 . . ?

loop_
_geom_bond_atom_site_label_1
_geom_bond_atom_site_label_2
_geom_bond_distance
_geom_bond_site_symmetry_2
_geom_bond_publ_flag
Cu1 N4 2.0121(14) 3_666 ?
Cu1 N4 2.0121(14) . ?
Cu1 N1 2.0533(14) 3_666 ?
Cu1 N1 2.0533(14) . ?
N1 C2 1.495(2) . ?
N1 C7 1.501(2) 3_666 ?
N1 C8 1.509(2) . ?
C2 C3 1.520(2) . ?
C2 H21 0.9900 . ?
C2 H22 0.9900 . ?
C3 N4 1.485(2) . ?
C3 H31 0.9900 . ?
C3 H32 0.9900 . ?
N4 C5 1.485(2) . ?
N4 H41 0.88(2) . ?
C5 C6 1.515(2) . ?
C5 H51 0.9900 . ?
C5 H52 0.9900 . ?
C6 C7 1.522(3) . ?
C6 H61 0.9900 . ?
C6 H62 0.9900 . ?
C7 N1 1.501(2) 3_666 ?
C7 H71 0.9900 . ?
C7 H72 0.9900 . ?
C8 C9 1.504(2) . ?
C8 H81 0.9900 . ?
C8 H82 0.9900 . ?
C9 C10 1.394(3) . ?
C9 C14 1.395(2) . ?
C10 O10 1.362(2) . ?
C10 C11 1.396(2) . ?
O10 H101 0.75(3) . ?
C11 C12 1.391(3) . ?
C11 H111 0.9500 . ?
C12 C13 1.383(3) . ?
C12 H121 0.9500 . ?
C13 C14 1.389(3) . ?
C13 H131 0.9500 . ?
C14 H141 0.9500 . ?
